data_7052728
loop_
_publ_author_name
'Ahmar, Siawash'
'Nitschke, Christian'
'Vijayaratnam, Niranjan'
'MacDonald, Daniel G.'
'Fenske, Dieter'
'Corrigan, John F.'

_publ_section_title
;
 A ferrocenylmethylselenolate complex of Ag(i): preparation of the
 polyferrocenyl cluster [Ag8(SeCH2Fc)8(PPh3)4] from the new silylated
 reagent FcCH2SeSiMe3
;
_journal_issue 10
_journal_name_full 'New Journal of Chemistry'
_journal_page_first 2013
_journal_paper_doi 10.1039/c1nj20183b
_journal_volume 35
_journal_year 2011
_chemical_formula_sum 'C22 H22 Fe2 Se2'
_chemical_formula_weight 556.02
_chemical_name_systematic
;
?
;
_space_group_IT_number 14
_symmetry_cell_setting monoclinic
_symmetry_space_group_name_Hall '-P 2yn'
_symmetry_space_group_name_H-M 'P 1 21/n 1'
_atom_sites_solution_hydrogens geom
_atom_sites_solution_primary direct
_atom_sites_solution_secondary difmap
_audit_creation_method SHELXL-97
_cell_angle_alpha 90.00
_cell_angle_beta 97.678(3)
_cell_angle_gamma 90.00
_cell_formula_units_Z 4
_cell_length_a 15.3520(10)
_cell_length_b 5.7588(3)
_cell_length_c 22.802(2)
_cell_measurement_reflns_used 13275
_cell_measurement_temperature 200(2)
_cell_measurement_theta_max 50.06
_cell_measurement_theta_min 3.40
_cell_volume 1997.8(2)
_computing_cell_refinement 'HKL Scalepack (Otwinowski & Minor 1997)'
_computing_data_collection 'Nonius Collect'
_computing_data_reduction 'HKL Denzo and Scalepack (Otwinowski & Minor 1997)'
_computing_molecular_graphics 'Bruker SHELXTL'
_computing_publication_material 'Bruker SHELXTL'
_computing_structure_refinement 'SHELXL-97 (Sheldrick, 1997)'
_computing_structure_solution 'SHELXS-97 (Sheldrick, 1990)'
_diffrn_ambient_temperature 200(2)
_diffrn_measured_fraction_theta_full 0.987
_diffrn_measured_fraction_theta_max 0.987
_diffrn_measurement_device_type 'Nonius KappaCCD'
_diffrn_measurement_method 'phi scans + omega to complete'
_diffrn_radiation_monochromator graphite
_diffrn_radiation_source 'fine-focus sealed tube'
_diffrn_radiation_type MoK\a
_diffrn_radiation_wavelength 0.71073
_diffrn_reflns_av_R_equivalents 0.0916
_diffrn_reflns_av_sigmaI/netI 0.1255
_diffrn_reflns_limit_h_max 18
_diffrn_reflns_limit_h_min -18
_diffrn_reflns_limit_k_max 6
_diffrn_reflns_limit_k_min -5
_diffrn_reflns_limit_l_max 26
_diffrn_reflns_limit_l_min -27
_diffrn_reflns_number 6318
_diffrn_reflns_theta_full 25.17
_diffrn_reflns_theta_max 25.17
_diffrn_reflns_theta_min 1.71
_exptl_absorpt_coefficient_mu 5.099
_exptl_absorpt_correction_T_max 0.9049
_exptl_absorpt_correction_T_min 0.5798
_exptl_absorpt_correction_type integration
_exptl_crystal_colour needle
_exptl_crystal_density_diffrn 1.849
_exptl_crystal_density_method 'not measured'
_exptl_crystal_description yellow
_exptl_crystal_F_000 1096
_exptl_crystal_size_max 0.12
_exptl_crystal_size_mid 0.03
_exptl_crystal_size_min 0.02
_refine_diff_density_max 0.599
_refine_diff_density_min -0.719
_refine_diff_density_rms 0.150
_refine_ls_extinction_method none
_refine_ls_goodness_of_fit_ref 0.940
_refine_ls_hydrogen_treatment constr
_refine_ls_matrix_type full
_refine_ls_number_parameters 235
_refine_ls_number_reflns 3535
_refine_ls_number_restraints 0
_refine_ls_restrained_S_all 0.940
_refine_ls_R_factor_all 0.1215
_refine_ls_R_factor_gt 0.0486
_refine_ls_shift/su_max 0.000
_refine_ls_shift/su_mean 0.000
_refine_ls_structure_factor_coef Fsqd
_refine_ls_weighting_details 'calc w=1/[\s^2^(Fo^2^)+(0.0344P)^2^+0.0000P] where P=(Fo^2^+2Fc^2^)/3'
_refine_ls_weighting_scheme calc
_refine_ls_wR_factor_gt 0.0807
_refine_ls_wR_factor_ref 0.0998
_reflns_number_gt 2006
_reflns_number_total 3535
_reflns_threshold_expression >2sigma(I)
_cod_data_source_file c1nj20183b.txt
_cod_data_source_block 05138
_cod_depositor_comments
;
The following automatic conversions were performed:

'_symmetry_cell_setting' value 'Monoclinic' changed to 'monoclinic'
according to /home/saulius/struct/CIF-dictionaries/cif_core.dic
dictionary named 'cif_core.dic' version 2.4.1 from 2010-06-29.

Automatic conversion script
Id: cif_fix_values 1715 2011-07-08 13:25:40Z adriana 
;
_cod_original_sg_symbol_H-M P2(1)/n
_cod_database_code 7052728

loop_
_symmetry_equiv_pos_as_xyz
'x, y, z'
'-x+1/2, y+1/2, -z+1/2'
'-x, -y, -z'
'x-1/2, -y-1/2, z-1/2'

loop_
_atom_site_label
_atom_site_type_symbol
_atom_site_fract_x
_atom_site_fract_y
_atom_site_fract_z
_atom_site_U_iso_or_equiv
_atom_site_adp_type
_atom_site_occupancy
_atom_site_symmetry_multiplicity
_atom_site_calc_flag
_atom_site_refinement_flags
Fe1 Fe 0.42522(6) 0.54675(16) 0.17587(5) 0.0289(3) Uani 1 1 d .
Fe2 Fe 0.20696(6) 0.24926(16) -0.10352(4) 0.0283(3) Uani 1 1 d .
Se1 Se 0.10997(5) 0.59230(12) 0.10582(4) 0.0344(2) Uani 1 1 d .
Se2 Se 0.09451(5) 0.20035(12) 0.08686(3) 0.0319(2) Uani 1 1 d .
C1 C 0.2919(4) 0.5371(11) 0.1616(3) 0.0264(17) Uani 1 1 d .
C2 C 0.3206(4) 0.6643(11) 0.2146(3) 0.0269(18) Uani 1 1 d .
H2A H 0.3067 0.8301 0.2225 0.032 Uiso 1 1 calc R
C3 C 0.3733(4) 0.5128(13) 0.2536(3) 0.0349(19) Uani 1 1 d .
H3A H 0.4035 0.5540 0.2938 0.042 Uiso 1 1 calc R
C4 C 0.3763(5) 0.2941(13) 0.2256(3) 0.0369(19) Uani 1 1 d .
H4A H 0.4092 0.1547 0.2428 0.044 Uiso 1 1 calc R
C5 C 0.3274(4) 0.3078(11) 0.1688(3) 0.0279(18) Uani 1 1 d .
H5A H 0.3184 0.1793 0.1391 0.034 Uiso 1 1 calc R
C6 C 0.4666(5) 0.6896(18) 0.1034(4) 0.053(2) Uani 1 1 d .
H6A H 0.4282 0.7423 0.0669 0.064 Uiso 1 1 calc R
C7 C 0.4941(5) 0.8237(13) 0.1526(4) 0.047(2) Uani 1 1 d .
H7A H 0.4785 0.9903 0.1579 0.057 Uiso 1 1 calc R
C8 C 0.5463(5) 0.6886(16) 0.1937(4) 0.052(2) Uani 1 1 d .
H8A H 0.5759 0.7399 0.2333 0.062 Uiso 1 1 calc R
C9 C 0.5517(5) 0.4690(15) 0.1683(5) 0.059(3) Uani 1 1 d .
H9A H 0.5854 0.3336 0.1871 0.071 Uiso 1 1 calc R
C10 C 0.5032(6) 0.4710(16) 0.1129(5) 0.054(3) Uani 1 1 d .
H10A H 0.4954 0.3374 0.0847 0.065 Uiso 1 1 calc R
C11 C 0.2382(4) 0.6309(11) 0.1076(3) 0.0313(18) Uani 1 1 d .
H11A H 0.2564 0.5526 0.0725 0.038 Uiso 1 1 calc R
H11B H 0.2513 0.7984 0.1044 0.038 Uiso 1 1 calc R
C12 C 0.1758(4) 0.2695(11) -0.0191(3) 0.0268(17) Uani 1 1 d .
C13 C 0.2530(4) 0.1338(11) -0.0200(3) 0.0263(17) Uani 1 1 d .
H13A H 0.2619 -0.0314 -0.0071 0.032 Uiso 1 1 calc R
C14 C 0.3159(4) 0.2815(13) -0.0426(3) 0.0350(19) Uani 1 1 d .
H14A H 0.3768 0.2352 -0.0487 0.042 Uiso 1 1 calc R
C15 C 0.2779(5) 0.5001(12) -0.0559(3) 0.0351(19) Uani 1 1 d .
H15A H 0.3070 0.6360 -0.0724 0.042 Uiso 1 1 calc R
C16 C 0.1912(5) 0.4936(12) -0.0420(3) 0.0306(18) Uani 1 1 d .
H16A H 0.1480 0.6246 -0.0469 0.037 Uiso 1 1 calc R
C17 C 0.1023(5) 0.1031(13) -0.1559(3) 0.0367(19) Uani 1 1 d .
H17A H 0.0456 0.0524 -0.1428 0.044 Uiso 1 1 calc R
C18 C 0.1786(5) -0.0344(13) -0.1561(3) 0.041(2) Uani 1 1 d .
H18A H 0.1853 -0.2001 -0.1432 0.049 Uiso 1 1 calc R
C19 C 0.2440(5) 0.1030(13) -0.1779(3) 0.038(2) Uani 1 1 d .
H19A H 0.3047 0.0514 -0.1832 0.046 Uiso 1 1 calc R
C20 C 0.2077(5) 0.3253(13) -0.1911(3) 0.041(2) Uani 1 1 d .
H20A H 0.2387 0.4594 -0.2070 0.049 Uiso 1 1 calc R
C21 C 0.1210(5) 0.3270(13) -0.1776(3) 0.037(2) Uani 1 1 d .
H21A H 0.0797 0.4620 -0.1822 0.045 Uiso 1 1 calc R
C22 C 0.0931(4) 0.1856(11) -0.0002(3) 0.0301(18) Uani 1 1 d .
H22C H 0.0829 0.0231 -0.0135 0.036 Uiso 1 1 calc R
H22A H 0.0437 0.2807 -0.0195 0.036 Uiso 1 1 calc R

loop_
_atom_site_aniso_label
_atom_site_aniso_U_11
_atom_site_aniso_U_22
_atom_site_aniso_U_33
_atom_site_aniso_U_23
_atom_site_aniso_U_13
_atom_site_aniso_U_12
Fe1 0.0231(6) 0.0333(6) 0.0307(7) -0.0002(5) 0.0052(5) -0.0019(5)
Fe2 0.0276(6) 0.0336(6) 0.0244(7) -0.0004(5) 0.0064(5) -0.0036(5)
Se1 0.0264(5) 0.0380(5) 0.0377(5) -0.0056(4) -0.0002(4) 0.0031(3)
Se2 0.0325(5) 0.0374(5) 0.0266(5) 0.0007(4) 0.0074(4) -0.0054(3)
C1 0.022(4) 0.034(4) 0.023(5) 0.001(4) 0.004(3) -0.006(3)
C2 0.012(4) 0.035(4) 0.033(5) -0.002(4) 0.002(4) -0.003(3)
C3 0.024(4) 0.053(5) 0.027(5) -0.004(4) 0.002(4) 0.000(4)
C4 0.034(5) 0.039(5) 0.038(5) 0.008(4) 0.005(4) -0.003(4)
C5 0.027(4) 0.022(4) 0.034(5) -0.001(3) 0.000(4) -0.004(3)
C6 0.031(5) 0.089(7) 0.042(6) 0.022(6) 0.012(5) -0.002(5)
C7 0.043(6) 0.027(5) 0.077(8) 0.005(5) 0.029(5) -0.004(4)
C8 0.036(5) 0.068(6) 0.051(6) -0.006(5) 0.006(5) -0.026(5)
C9 0.036(6) 0.052(6) 0.098(9) 0.021(6) 0.036(6) 0.008(4)
C10 0.044(6) 0.064(7) 0.060(7) -0.029(5) 0.030(5) -0.024(5)
C11 0.032(4) 0.031(4) 0.030(5) -0.001(3) 0.001(4) 0.001(3)
C12 0.031(4) 0.029(4) 0.020(4) -0.002(3) 0.002(3) 0.001(3)
C13 0.023(4) 0.025(4) 0.030(5) 0.001(3) -0.001(3) 0.004(3)
C14 0.024(4) 0.053(5) 0.029(5) -0.005(4) 0.009(4) -0.003(4)
C15 0.041(5) 0.030(4) 0.035(5) 0.008(4) 0.006(4) -0.010(4)
C16 0.034(5) 0.028(4) 0.032(5) -0.005(3) 0.010(4) -0.002(3)
C17 0.036(5) 0.054(5) 0.020(5) 0.001(4) 0.002(4) -0.012(4)
C18 0.051(6) 0.036(5) 0.034(5) -0.010(4) -0.003(4) 0.000(4)
C19 0.043(5) 0.049(5) 0.024(5) -0.022(4) 0.015(4) -0.008(4)
C20 0.054(6) 0.044(5) 0.023(5) 0.007(4) 0.004(4) -0.016(4)
C21 0.039(5) 0.045(5) 0.026(5) -0.002(4) -0.002(4) 0.008(4)
C22 0.025(4) 0.036(4) 0.029(5) -0.006(4) 0.004(4) 0.000(3)

loop_
_atom_type_symbol
_atom_type_description
_atom_type_scat_dispersion_real
_atom_type_scat_dispersion_imag
_atom_type_scat_source
C C 0.0033 0.0016 'International Tables Vol C Tables 4.2.6.8 and 6.1.1.4'
H H 0.0000 0.0000 'International Tables Vol C Tables 4.2.6.8 and 6.1.1.4'
Fe Fe 0.3463 0.8444 'International Tables Vol C Tables 4.2.6.8 and 6.1.1.4'
Se Se -0.0929 2.2259 'International Tables Vol C Tables 4.2.6.8 and 6.1.1.4'

loop_
_geom_angle_atom_site_label_1
_geom_angle_atom_site_label_2
_geom_angle_atom_site_label_3
_geom_angle
C8 Fe1 C9 40.4(3)
C8 Fe1 C6 67.6(3)
C9 Fe1 C6 67.1(4)
C8 Fe1 C7 40.1(3)
C9 Fe1 C7 67.1(3)
C6 Fe1 C7 39.9(3)
C8 Fe1 C5 160.4(3)
C9 Fe1 C5 123.5(3)
C6 Fe1 C5 121.4(3)
C7 Fe1 C5 157.2(4)
C8 Fe1 C1 157.5(3)
C9 Fe1 C1 160.0(4)
C6 Fe1 C1 107.5(3)
C7 Fe1 C1 122.0(3)
C5 Fe1 C1 41.3(2)
C8 Fe1 C10 67.4(3)
C9 Fe1 C10 39.7(3)
C6 Fe1 C10 39.9(3)
C7 Fe1 C10 66.8(3)
C5 Fe1 C10 107.3(3)
C1 Fe1 C10 123.9(3)
C8 Fe1 C3 108.6(3)
C9 Fe1 C3 122.8(4)
C6 Fe1 C3 161.3(4)
C7 Fe1 C3 125.4(3)
C5 Fe1 C3 68.5(3)
C1 Fe1 C3 68.6(3)
C10 Fe1 C3 157.5(4)
C8 Fe1 C4 124.8(3)
C9 Fe1 C4 108.5(3)
C6 Fe1 C4 156.9(4)
C7 Fe1 C4 161.5(4)
C5 Fe1 C4 40.5(3)
C1 Fe1 C4 68.4(3)
C10 Fe1 C4 122.1(3)
C3 Fe1 C4 40.4(3)
C8 Fe1 C2 122.2(3)
C9 Fe1 C2 158.0(4)
C6 Fe1 C2 124.6(3)
C7 Fe1 C2 108.7(3)
C5 Fe1 C2 69.1(3)
C1 Fe1 C2 41.1(2)
C10 Fe1 C2 160.7(4)
C3 Fe1 C2 40.5(3)
C4 Fe1 C2 68.3(3)
C16 Fe2 C15 40.7(3)
C16 Fe2 C14 68.1(3)
C15 Fe2 C14 40.4(3)
C16 Fe2 C18 158.2(3)
C15 Fe2 C18 160.1(3)
C14 Fe2 C18 124.5(3)
C16 Fe2 C19 159.2(3)
C15 Fe2 C19 123.2(3)
C14 Fe2 C19 108.1(3)
C18 Fe2 C19 40.7(3)
C16 Fe2 C20 123.0(3)
C15 Fe2 C20 107.3(3)
C14 Fe2 C20 122.4(3)
C18 Fe2 C20 68.0(3)
C19 Fe2 C20 40.4(3)
C16 Fe2 C12 40.9(2)
C15 Fe2 C12 68.5(3)
C14 Fe2 C12 68.1(3)
C18 Fe2 C12 122.7(3)
C19 Fe2 C12 158.5(3)
C20 Fe2 C12 159.7(3)
C16 Fe2 C21 107.2(3)
C15 Fe2 C21 121.7(3)
C14 Fe2 C21 157.4(3)
C18 Fe2 C21 68.1(3)
C19 Fe2 C21 68.0(3)
C20 Fe2 C21 40.2(3)
C12 Fe2 C21 123.8(3)
C16 Fe2 C17 122.1(3)
C15 Fe2 C17 157.6(3)
C14 Fe2 C17 160.7(3)
C18 Fe2 C17 40.5(3)
C19 Fe2 C17 68.3(3)
C20 Fe2 C17 68.0(3)
C12 Fe2 C17 107.9(3)
C21 Fe2 C17 40.6(3)
C16 Fe2 C13 68.9(3)
C15 Fe2 C13 69.0(3)
C14 Fe2 C13 41.0(2)
C18 Fe2 C13 107.8(3)
C19 Fe2 C13 122.5(3)
C20 Fe2 C13 158.3(3)
C12 Fe2 C13 40.6(2)
C21 Fe2 C13 160.0(3)
C17 Fe2 C13 123.6(3)
C11 Se1 Se2 101.03(19)
C22 Se2 Se1 102.51(19)
C5 C1 C2 107.9(6)
C5 C1 C11 126.1(6)
C2 C1 C11 125.9(6)
C5 C1 Fe1 69.3(4)
C2 C1 Fe1 70.2(4)
C11 C1 Fe1 123.9(5)
C3 C2 C1 107.4(6)
C3 C2 Fe1 69.7(4)
C1 C2 Fe1 68.8(4)
C4 C3 C2 108.4(6)
C4 C3 Fe1 69.8(4)
C2 C3 Fe1 69.8(4)
C5 C4 C3 108.6(6)
C5 C4 Fe1 69.0(4)
C3 C4 Fe1 69.7(4)
C4 C5 C1 107.7(6)
C4 C5 Fe1 70.5(4)
C1 C5 Fe1 69.4(4)
C7 C6 C10 107.9(8)
C7 C6 Fe1 70.1(5)
C10 C6 Fe1 70.5(5)
C6 C7 C8 108.7(7)
C6 C7 Fe1 70.0(4)
C8 C7 Fe1 69.8(4)
C7 C8 C9 106.8(8)
C7 C8 Fe1 70.0(4)
C9 C8 Fe1 69.8(4)
C10 C9 C8 108.5(8)
C10 C9 Fe1 70.7(5)
C8 C9 Fe1 69.7(4)
C9 C10 C6 108.0(8)
C9 C10 Fe1 69.6(5)
C6 C10 Fe1 69.6(5)
C1 C11 Se1 114.6(5)
C13 C12 C16 108.3(6)
C13 C12 C22 125.1(6)
C16 C12 C22 126.5(6)
C13 C12 Fe2 69.8(4)
C16 C12 Fe2 68.7(4)
C22 C12 Fe2 125.1(5)
C12 C13 C14 106.3(6)
C12 C13 Fe2 69.6(4)
C14 C13 Fe2 68.9(4)
C15 C14 C13 109.3(6)
C15 C14 Fe2 69.8(4)
C13 C14 Fe2 70.1(4)
C14 C15 C16 107.8(6)
C14 C15 Fe2 69.9(4)
C16 C15 Fe2 69.3(4)
C15 C16 C12 108.3(6)
C15 C16 Fe2 70.0(4)
C12 C16 Fe2 70.4(4)
C18 C17 C21 107.5(7)
C18 C17 Fe2 69.3(4)
C21 C17 Fe2 69.6(4)
C17 C18 C19 108.3(7)
C17 C18 Fe2 70.2(4)
C19 C18 Fe2 69.7(4)
C20 C19 C18 107.6(7)
C20 C19 Fe2 70.0(4)
C18 C19 Fe2 69.5(4)
C21 C20 C19 108.5(6)
C21 C20 Fe2 70.0(4)
C19 C20 Fe2 69.6(4)
C20 C21 C17 108.1(6)
C20 C21 Fe2 69.8(4)
C17 C21 Fe2 69.7(4)
C12 C22 Se2 112.6(5)

loop_
_geom_bond_atom_site_label_1
_geom_bond_atom_site_label_2
_geom_bond_distance
Fe1 C8 2.021(7)
Fe1 C9 2.022(8)
Fe1 C6 2.022(8)
Fe1 C7 2.023(7)
Fe1 C5 2.027(6)
Fe1 C1 2.030(6)
Fe1 C10 2.035(8)
Fe1 C3 2.047(7)
Fe1 C4 2.048(7)
Fe1 C2 2.048(7)
Fe2 C16 2.025(7)
Fe2 C15 2.034(7)
Fe2 C14 2.035(7)
Fe2 C18 2.039(7)
Fe2 C19 2.041(7)
Fe2 C20 2.047(7)
Fe2 C12 2.047(7)
Fe2 C21 2.049(7)
Fe2 C17 2.051(7)
Fe2 C13 2.051(7)
Se1 C11 1.976(7)
Se1 Se2 2.3044(10)
C1 C2 1.430(9)
C1 C11 1.489(9)
C2 C3 1.419(9)
C3 C4 1.415(9)
C4 C5 1.410(9)
C6 C7 1.380(11)
C6 C10 1.384(11)
C7 C8 1.387(11)
C8 C9 1.397(11)
C9 C10 1.378(11)
C12 C13 1.422(8)
C12 C16 1.423(9)
C12 C22 1.477(9)
C13 C14 1.433(9)
C14 C15 1.404(9)
C15 C16 1.410(9)
C17 C18 1.415(9)
C17 C21 1.423(9)
C18 C19 1.420(9)
C19 C20 1.413(9)
C20 C21 1.407(10)
